data_9014595
loop_
_publ_author_name
'Udagawa, S.'
'Urabe, K.'
'Natsume, M.'
'Yano, T.'

_publ_section_title
;
 Refinement of the crystal structure of gamma-Ca2SiO4
;
_journal_name_full 'Cement and Concrete Research'
_journal_page_first 139
_journal_page_last 144
_journal_paper_doi 10.1016/0008-8846(80)90070-8
_journal_volume 10
_journal_year 1980
_chemical_compound_source Synthetic
_chemical_formula_sum 'Ca2 O4 Si'
_chemical_name_mineral Calcio-olivine
_space_group_IT_number 62
_symmetry_space_group_name_Hall '-P 2c 2ab'
_symmetry_space_group_name_H-M 'P b n m'
_cell_angle_alpha 90
_cell_angle_beta 90
_cell_angle_gamma 90
_cell_length_a 5.081
_cell_length_b 11.224
_cell_length_c 6.778
_cell_formula_units_Z 4
_cell_volume 386.544
_database_code_amcsd 0017745
_exptl_crystal_density_diffrn 2.960
_cod_original_formula_sum 'Ca2 Si O4'
_cod_database_code 9014595

loop_
_space_group_symop_operation_xyz
x,y,z
x,y,1/2-z
-x,-y,1/2+z
1/2+x,1/2-y,1/2+z
1/2-x,1/2+y,1/2-z
1/2-x,1/2+y,z
1/2+x,1/2-y,-z
-x,-y,-z

loop_
_atom_site_aniso_label
_atom_site_aniso_U_11
_atom_site_aniso_U_22
_atom_site_aniso_U_33
_atom_site_aniso_U_12
_atom_site_aniso_U_13
_atom_site_aniso_U_23
Cal 0.00706 0.01085 0.00372 -0.00116 -0.00052 -0.00154
Ca2 0.00772 0.00702 0.00465 0.00087 0.00000 0.00000
Si 0.00392 0.00766 0.00396 0.00578 0.00000 0.00000
O1 0.00654 0.01213 0.00791 -0.00289 0.00000 0.00000
O2 0.00850 0.00638 0.00954 0.00116 0.00000 0.00000
O3 0.00798 0.01021 0.00535 0.00087 -0.00140 0.00039

loop_
_atom_site_label
_atom_site_fract_x
_atom_site_fract_y
_atom_site_fract_z
Cal 0.00000 0.00000 0.00000
Ca2 -0.00990 0.28090 0.25000
Si 0.42750 0.09660 0.25000
O1 -0.25430 0.09370 0.25000
O2 0.29740 -0.03840 0.25000
O3 0.29850 0.16240 0.05750

loop_
_cod_related_entry_id
_cod_related_entry_database
_cod_related_entry_code
1 AMCSD 0017745
